data_7002716
loop_
_publ_author_name
'Zhao, Shunsheng'
'L\"u, Xingqiang'
'Hou, Anxin'
'Wong, Wai-Yeung'
'Wong, Wai-Kwok'
'Yang, Xiaoping'
'Jones, Richard A.'

_publ_section_title
;
 Heteronuclear trimetallic and 1D polymeric 3d--4f Schiff base
 complexes with OCN&#x2212; and SCN&#x2212; ligands
;
_journal_issue 43
_journal_name_full 'Dalton Transactions'
_journal_page_first 9595
_journal_page_last 9602
_journal_paper_doi 10.1039/b908682j
_journal_year 2009
_chemical_formula_moiety 'C19 H20 La N5 O12 Zn'
_chemical_formula_sum 'C19 H20 La N5 O12 Zn'
_chemical_formula_weight 714.68
_chemical_name_systematic
;
?
;
_space_group_IT_number 14
_symmetry_cell_setting monoclinic
_symmetry_space_group_name_Hall '-P 2ybc'
_symmetry_space_group_name_H-M 'P 1 21/c 1'
_atom_sites_solution_hydrogens geom
_atom_sites_solution_primary direct
_atom_sites_solution_secondary difmap
_audit_creation_method SHELXL-97
_cell_angle_alpha 90.00
_cell_angle_beta 101.7220(10)
_cell_angle_gamma 90.00
_cell_formula_units_Z 4
_cell_length_a 12.1855(6)
_cell_length_b 8.0054(4)
_cell_length_c 25.6608(12)
_cell_measurement_reflns_used 14631
_cell_measurement_temperature 293(2)
_cell_measurement_theta_max 28.32
_cell_measurement_theta_min 2.58
_cell_volume 2451.0(2)
_computing_cell_refinement 'SAINT (Bruker, 1999)'
_computing_data_collection 'SMART (Bruker, 1998)'
_computing_data_reduction SAINT
_computing_structure_refinement 'SHELXL-97 (Sheldrick, 1997)'
_computing_structure_solution 'SHELXS-97 (Sheldrick, 1990)'
_diffrn_ambient_temperature 293(2)
_diffrn_measured_fraction_theta_full 0.996
_diffrn_measured_fraction_theta_max 0.996
_diffrn_measurement_device_type 'Smart CCD'
_diffrn_measurement_method '\w and \f scans'
_diffrn_radiation_monochromator graphite
_diffrn_radiation_source 'fine-focus sealed tube'
_diffrn_radiation_type MoK\a
_diffrn_radiation_wavelength 0.71073
_diffrn_reflns_av_R_equivalents 0.0190
_diffrn_reflns_av_sigmaI/netI 0.0209
_diffrn_reflns_limit_h_max 14
_diffrn_reflns_limit_h_min -14
_diffrn_reflns_limit_k_max 9
_diffrn_reflns_limit_k_min -8
_diffrn_reflns_limit_l_max 30
_diffrn_reflns_limit_l_min -28
_diffrn_reflns_number 11552
_diffrn_reflns_theta_full 25.00
_diffrn_reflns_theta_max 25.00
_diffrn_reflns_theta_min 2.58
_exptl_absorpt_coefficient_mu 2.771
_exptl_absorpt_correction_T_max 0.5938
_exptl_absorpt_correction_T_min 0.4709
_exptl_absorpt_correction_type gaussian
_exptl_absorpt_process_details
;
Absorption correction given as Gaussian
;
_exptl_crystal_colour 'Pale Yellow'
_exptl_crystal_density_diffrn 1.937
_exptl_crystal_density_method 'not measured'
_exptl_crystal_description Block
_exptl_crystal_F_000 1408
_exptl_crystal_size_max 0.32
_exptl_crystal_size_mid 0.25
_exptl_crystal_size_min 0.21
_refine_diff_density_max 0.363
_refine_diff_density_min -0.374
_refine_diff_density_rms 0.055
_refine_ls_extinction_method none
_refine_ls_goodness_of_fit_ref 1.083
_refine_ls_hydrogen_treatment constr
_refine_ls_matrix_type full
_refine_ls_number_parameters 343
_refine_ls_number_reflns 4302
_refine_ls_number_restraints 0
_refine_ls_restrained_S_all 1.105
_refine_ls_R_factor_all 0.0216
_refine_ls_R_factor_gt 0.0181
_refine_ls_shift/su_max 0.000
_refine_ls_shift/su_mean 0.000
_refine_ls_structure_factor_coef Fsqd
_refine_ls_weighting_details 'calc w=1/[\s^2^(Fo^2^)+(0.0260P)^2^+1.2782P] where P=(Fo^2^+2Fc^2^)/3'
_refine_ls_weighting_scheme calc
_refine_ls_wR_factor_gt 0.0431
_refine_ls_wR_factor_ref 0.0447
_reflns_number_gt 3886
_reflns_number_total 4302
_reflns_threshold_expression >2sigma(I)
_cod_data_source_file b908682j.txt
_cod_data_source_block wy1772
_cod_depositor_comments
;
The following automatic conversions were performed:
'_symmetry_cell_setting' value 'Monoclinic' changed to 'monoclinic'
according to '/home/saulius/struct/CIF-dictionaries/cif_core.dic'
dictionary named 'cif_core.dic' version 2.4.1 from
2010-06-29.

'_exptl_absorpt_correction_type' value 'Gaussian' changed to
'gaussian' according to
'/home/saulius/struct/CIF-dictionaries/cif_core.dic' dictionary named
'cif_core.dic' version 2.4.1 from 2010-06-29.

Automatic conversion script
Id: cif_fix_enum 1527 2010-12-29 10:47:43Z saulius 
;
_cod_original_sg_symbol_H-M P2(1)/c
_cod_database_code 7002716

loop_
_symmetry_equiv_pos_as_xyz
'x, y, z'
'-x, y+1/2, -z+1/2'
'-x, -y, -z'
'x, -y-1/2, z-1/2'

loop_
_atom_site_label
_atom_site_type_symbol
_atom_site_fract_x
_atom_site_fract_y
_atom_site_fract_z
_atom_site_U_iso_or_equiv
_atom_site_adp_type
_atom_site_occupancy
_atom_site_symmetry_multiplicity
_atom_site_calc_flag
_atom_site_refinement_flags
_atom_site_disorder_assembly
_atom_site_disorder_group
C1 C 0.6487(3) 0.9177(5) -0.01861(13) 0.0679(10) Uani 1 1 d U . .
H1A H 0.6356 0.8730 -0.0541 0.102 Uiso 1 1 calc R . .
H1B H 0.6861 1.0235 -0.0179 0.102 Uiso 1 1 calc R . .
H1C H 0.5784 0.9327 -0.0078 0.102 Uiso 1 1 calc R . .
C2 C 0.8254(2) 0.7814(3) 0.00902(9) 0.0320(5) Uani 1 1 d U . .
C3 C 0.8655(2) 0.8538(4) -0.03208(10) 0.0429(6) Uani 1 1 d U . .
H3A H 0.8185 0.9189 -0.0572 0.051 Uiso 1 1 calc R . .
C4 C 0.9762(2) 0.8291(4) -0.03577(11) 0.0459(7) Uani 1 1 d U . .
H4A H 1.0035 0.8767 -0.0637 0.055 Uiso 1 1 calc R . .
C5 C 1.0449(2) 0.7355(4) 0.00136(12) 0.0440(7) Uani 1 1 d U . .
H5A H 1.1195 0.7219 -0.0012 0.053 Uiso 1 1 calc R . .
C6 C 1.0061(2) 0.6584(3) 0.04357(10) 0.0345(6) Uani 1 1 d U . .
C7 C 0.89266(19) 0.6786(3) 0.04737(9) 0.0303(5) Uani 1 1 d U . .
C8 C 1.0875(2) 0.5644(3) 0.08142(12) 0.0412(6) Uani 1 1 d U . .
H8A H 1.1614 0.5663 0.0770 0.049 Uiso 1 1 calc R . .
C9 C 1.1544(2) 0.3952(4) 0.15815(13) 0.0557(8) Uani 1 1 d U . .
H9A H 1.2274 0.4271 0.1519 0.067 Uiso 1 1 calc R . .
H9B H 1.1466 0.2751 0.1540 0.067 Uiso 1 1 calc R . .
C10 C 1.1436(2) 0.4457(4) 0.21381(13) 0.0558(8) Uani 1 1 d U . .
H10A H 1.1819 0.3651 0.2394 0.067 Uiso 1 1 calc R . .
H10B H 1.1781 0.5541 0.2225 0.067 Uiso 1 1 calc R . .
C11 C 0.9933(2) 0.4328(4) 0.26006(11) 0.0498(7) Uani 1 1 d U . .
H11A H 1.0482 0.4070 0.2898 0.060 Uiso 1 1 calc R . .
C12 C 0.8792(2) 0.4462(3) 0.26774(10) 0.0449(7) Uani 1 1 d U . .
C13 C 0.8590(3) 0.3968(4) 0.31786(11) 0.0566(8) Uani 1 1 d U . .
H13A H 0.9187 0.3613 0.3442 0.068 Uiso 1 1 calc R . .
C14 C 0.7540(3) 0.4002(4) 0.32834(11) 0.0615(9) Uani 1 1 d U . .
H14A H 0.7424 0.3667 0.3615 0.074 Uiso 1 1 calc R . .
C15 C 0.6640(3) 0.4536(4) 0.28951(11) 0.0528(8) Uani 1 1 d U . .
H15A H 0.5921 0.4546 0.2966 0.063 Uiso 1 1 calc R . .
C16 C 0.6813(2) 0.5050(3) 0.24054(10) 0.0396(6) Uani 1 1 d U . .
C17 C 0.7885(2) 0.5049(3) 0.22860(9) 0.0359(6) Uani 1 1 d U . .
C18 C 0.4852(3) 0.5442(5) 0.20725(14) 0.0664(10) Uani 1 1 d U . .
H18A H 0.4713 0.4307 0.2161 0.100 Uiso 1 1 calc R . .
H18B H 0.4337 0.5755 0.1753 0.100 Uiso 1 1 calc R . .
H18C H 0.4752 0.6163 0.2358 0.100 Uiso 1 1 calc R . .
C19 C 0.8373(2) 0.0851(3) 0.12959(10) 0.0342(6) Uani 1 1 d U . .
La1 La 0.668504(10) 0.703797(17) 0.109640(5) 0.02669(5) Uani 1 1 d U . .
N1 N 1.06630(17) 0.4795(3) 0.12016(9) 0.0407(5) Uani 1 1 d U . .
N2 N 1.02467(18) 0.4531(3) 0.21645(9) 0.0466(6) Uani 1 1 d U . .
N3 N 0.8593(2) 0.2238(3) 0.13169(10) 0.0488(6) Uani 1 1 d U . .
N4 N 0.42224(18) 0.6693(3) 0.04877(10) 0.0467(6) Uani 1 1 d U . .
N5 N 0.5850(2) 1.0334(3) 0.14552(10) 0.0477(6) Uani 1 1 d U . .
O1 O 0.71741(14) 0.8041(2) 0.01720(7) 0.0378(4) Uani 1 1 d U . .
O2 O 0.84419(12) 0.6105(2) 0.08447(6) 0.0314(4) Uani 1 1 d U . .
O3 O 0.79960(14) 0.5628(2) 0.18106(6) 0.0347(4) Uani 1 1 d U . .
O4 O 0.59833(15) 0.5593(2) 0.19913(7) 0.0426(4) Uani 1 1 d U . .
O5 O 0.81747(16) -0.0635(2) 0.12792(8) 0.0513(5) Uani 1 1 d U . .
O6 O 0.44480(17) 0.6962(3) 0.09790(9) 0.0605(6) Uani 1 1 d U . .
O7 O 0.50153(15) 0.6839(2) 0.02439(7) 0.0425(4) Uani 1 1 d U . .
O8 O 0.32890(18) 0.6317(4) 0.02483(10) 0.0849(8) Uani 1 1 d U . .
O9 O 0.61334(18) 0.9133(2) 0.17753(7) 0.0510(5) Uani 1 1 d U . .
O10 O 0.58405(16) 1.0087(2) 0.09703(7) 0.0467(5) Uani 1 1 d U . .
O11 O 0.5605(3) 1.1699(3) 0.16128(11) 0.0831(8) Uani 1 1 d U . .
O12 O 0.60893(18) 0.4105(2) 0.08643(8) 0.0563(5) Uani 1 1 d U . .
H12A H 0.5998 0.3366 0.1058 0.084 Uiso 1 1 d R . .
H12B H 0.6014 0.3849 0.0565 0.084 Uiso 1 1 d R . .
Zn1 Zn 0.91563(2) 0.45415(3) 0.142640(11) 0.03265(8) Uani 1 1 d U . .

loop_
_atom_site_aniso_label
_atom_site_aniso_U_11
_atom_site_aniso_U_22
_atom_site_aniso_U_33
_atom_site_aniso_U_23
_atom_site_aniso_U_13
_atom_site_aniso_U_12
C1 0.0466(18) 0.085(3) 0.074(2) 0.045(2) 0.0157(16) 0.0231(17)
C2 0.0318(12) 0.0320(13) 0.0335(13) 0.0006(10) 0.0098(10) -0.0009(10)
C3 0.0492(16) 0.0450(16) 0.0361(14) 0.0046(12) 0.0126(12) -0.0013(13)
C4 0.0525(17) 0.0463(17) 0.0456(16) 0.0022(13) 0.0257(14) -0.0060(13)
C5 0.0397(14) 0.0410(16) 0.0574(17) -0.0098(13) 0.0244(13) -0.0074(12)
C6 0.0315(12) 0.0277(13) 0.0457(15) -0.0080(11) 0.0115(11) -0.0021(10)
C7 0.0324(12) 0.0248(12) 0.0348(13) -0.0044(10) 0.0096(10) -0.0030(10)
C8 0.0274(13) 0.0337(15) 0.0638(18) -0.0084(13) 0.0124(12) -0.0011(11)
C9 0.0335(15) 0.0468(18) 0.081(2) 0.0064(16) -0.0026(14) 0.0078(13)
C10 0.0375(15) 0.0480(18) 0.071(2) 0.0108(16) -0.0157(14) 0.0012(13)
C11 0.0567(18) 0.0390(16) 0.0419(16) 0.0051(13) -0.0179(14) -0.0014(13)
C12 0.0619(18) 0.0333(15) 0.0334(14) 0.0023(11) -0.0050(12) -0.0038(13)
C13 0.082(2) 0.0477(18) 0.0314(14) 0.0076(13) -0.0080(15) -0.0060(16)
C14 0.098(3) 0.055(2) 0.0308(15) 0.0068(14) 0.0126(16) -0.0066(18)
C15 0.077(2) 0.0447(17) 0.0416(16) 0.0018(13) 0.0224(15) -0.0042(15)
C16 0.0591(17) 0.0291(14) 0.0311(13) -0.0006(11) 0.0106(12) -0.0015(12)
C17 0.0548(16) 0.0229(13) 0.0285(12) 0.0007(10) 0.0049(11) -0.0035(11)
C18 0.0544(18) 0.084(3) 0.068(2) 0.0238(19) 0.0305(16) 0.0161(18)
C19 0.0292(12) 0.0338(16) 0.0386(14) 0.0004(11) 0.0044(10) -0.0013(11)
La1 0.02573(8) 0.02498(8) 0.02871(8) 0.00066(5) 0.00399(5) 0.00065(5)
N1 0.0281(11) 0.0315(12) 0.0596(14) 0.0026(11) 0.0020(10) 0.0031(9)
N2 0.0415(13) 0.0427(14) 0.0476(14) 0.0040(11) -0.0095(10) 0.0000(10)
N3 0.0507(14) 0.0295(14) 0.0673(16) -0.0011(11) 0.0143(12) -0.0056(11)
N4 0.0327(12) 0.0536(16) 0.0512(15) 0.0045(12) 0.0025(11) 0.0015(10)
N5 0.0593(15) 0.0321(13) 0.0584(16) 0.0003(11) 0.0277(12) 0.0047(11)
O1 0.0311(9) 0.0443(11) 0.0384(10) 0.0137(8) 0.0076(7) 0.0073(8)
O2 0.0276(8) 0.0307(9) 0.0364(9) 0.0064(7) 0.0082(7) 0.0017(7)
O3 0.0407(9) 0.0332(10) 0.0291(9) 0.0053(7) 0.0046(7) 0.0031(7)
O4 0.0468(10) 0.0439(11) 0.0403(10) 0.0086(8) 0.0159(8) 0.0070(9)
O5 0.0499(11) 0.0293(11) 0.0671(13) 0.0009(9) -0.0059(10) -0.0088(9)
O6 0.0430(12) 0.0953(19) 0.0458(13) -0.0015(12) 0.0160(10) 0.0007(11)
O7 0.0374(10) 0.0494(12) 0.0399(10) 0.0018(8) 0.0056(8) -0.0013(8)
O8 0.0326(12) 0.124(2) 0.0896(18) -0.0046(17) -0.0073(11) -0.0132(13)
O9 0.0794(14) 0.0369(11) 0.0411(11) 0.0018(9) 0.0225(10) 0.0052(10)
O10 0.0546(12) 0.0438(11) 0.0406(11) 0.0046(9) 0.0074(9) 0.0132(9)
O11 0.143(2) 0.0354(13) 0.0905(18) 0.0011(12) 0.0704(18) 0.0161(14)
O12 0.0892(16) 0.0328(11) 0.0420(11) -0.0007(9) 0.0016(10) -0.0081(10)
Zn1 0.02887(15) 0.02575(15) 0.04051(16) 0.00332(12) 0.00041(12) 0.00006(11)

loop_
_atom_type_symbol
_atom_type_description
_atom_type_scat_dispersion_real
_atom_type_scat_dispersion_imag
_atom_type_scat_source
C C 0.0033 0.0016 'International Tables Vol C Tables 4.2.6.8 and 6.1.1.4'
H H 0.0000 0.0000 'International Tables Vol C Tables 4.2.6.8 and 6.1.1.4'
N N 0.0061 0.0033 'International Tables Vol C Tables 4.2.6.8 and 6.1.1.4'
O O 0.0106 0.0060 'International Tables Vol C Tables 4.2.6.8 and 6.1.1.4'
Zn Zn 0.2839 1.4301 'International Tables Vol C Tables 4.2.6.8 and 6.1.1.4'
La La -0.2871 2.4523 'International Tables Vol C Tables 4.2.6.8 and 6.1.1.4'

loop_
_geom_angle_atom_site_label_1
_geom_angle_atom_site_label_2
_geom_angle_atom_site_label_3
_geom_angle
_geom_angle_site_symmetry_1
_geom_angle_site_symmetry_3
_geom_angle_publ_flag
O1 C1 H1A 109.5 . . ?
O1 C1 H1B 109.5 . . ?
H1A C1 H1B 109.5 . . ?
O1 C1 H1C 109.5 . . ?
H1A C1 H1C 109.5 . . ?
H1B C1 H1C 109.5 . . ?
C3 C2 O1 123.8(2) . . ?
C3 C2 C7 122.3(2) . . ?
O1 C2 C7 113.9(2) . . ?
C2 C3 C4 119.6(3) . . ?
C2 C3 H3A 120.2 . . ?
C4 C3 H3A 120.2 . . ?
C5 C4 C3 120.0(3) . . ?
C5 C4 H4A 120.0 . . ?
C3 C4 H4A 120.0 . . ?
C4 C5 C6 121.7(2) . . ?
C4 C5 H5A 119.2 . . ?
C6 C5 H5A 119.2 . . ?
C5 C6 C7 119.2(2) . . ?
C5 C6 C8 116.9(2) . . ?
C7 C6 C8 123.9(2) . . ?
O2 C7 C2 117.2(2) . . ?
O2 C7 C6 125.7(2) . . ?
C2 C7 C6 117.1(2) . . ?
N1 C8 C6 125.5(2) . . ?
N1 C8 H8A 117.3 . . ?
C6 C8 H8A 117.3 . . ?
N1 C9 C10 108.2(2) . . ?
N1 C9 H9A 110.1 . . ?
C10 C9 H9A 110.1 . . ?
N1 C9 H9B 110.1 . . ?
C10 C9 H9B 110.1 . . ?
H9A C9 H9B 108.4 . . ?
N2 C10 C9 109.3(2) . . ?
N2 C10 H10A 109.8 . . ?
C9 C10 H10A 109.8 . . ?
N2 C10 H10B 109.8 . . ?
C9 C10 H10B 109.8 . . ?
H10A C10 H10B 108.3 . . ?
N2 C11 C12 125.7(2) . . ?
N2 C11 H11A 117.2 . . ?
C12 C11 H11A 117.2 . . ?
C13 C12 C17 118.9(3) . . ?
C13 C12 C11 116.9(3) . . ?
C17 C12 C11 124.2(2) . . ?
C14 C13 C12 121.3(3) . . ?
C14 C13 H13A 119.4 . . ?
C12 C13 H13A 119.4 . . ?
C13 C14 C15 120.1(3) . . ?
C13 C14 H14A 120.0 . . ?
C15 C14 H14A 120.0 . . ?
C16 C15 C14 120.0(3) . . ?
C16 C15 H15A 120.0 . . ?
C14 C15 H15A 120.0 . . ?
C15 C16 O4 124.9(3) . . ?
C15 C16 C17 121.5(3) . . ?
O4 C16 C17 113.7(2) . . ?
O3 C17 C16 118.1(2) . . ?
O3 C17 C12 123.6(2) . . ?
C16 C17 C12 118.3(2) . . ?
O4 C18 H18A 109.5 . . ?
O4 C18 H18B 109.5 . . ?
H18A C18 H18B 109.5 . . ?
O4 C18 H18C 109.5 . . ?
H18A C18 H18C 109.5 . . ?
H18B C18 H18C 109.5 . . ?
N3 C19 O5 178.0(3) . . ?
O3 La1 O2 65.71(5) . . ?
O3 La1 O12 81.89(6) . . ?
O2 La1 O12 83.04(6) . . ?
O3 La1 O5 82.45(6) . 1_565 ?
O2 La1 O5 69.56(6) . 1_565 ?
O12 La1 O5 152.17(7) . 1_565 ?
O3 La1 O9 90.80(6) . . ?
O2 La1 O9 136.39(6) . . ?
O12 La1 O9 131.63(6) . . ?
O5 La1 O9 71.37(7) 1_565 . ?
O3 La1 O10 134.10(6) . . ?
O2 La1 O10 125.65(6) . . ?
O12 La1 O10 138.85(7) . . ?
O5 La1 O10 66.23(6) 1_565 . ?
O9 La1 O10 48.69(6) . . ?
O3 La1 O7 149.05(6) . . ?
O2 La1 O7 108.88(5) . . ?
O12 La1 O7 67.17(6) . . ?
O5 La1 O7 125.67(6) 1_565 . ?
O9 La1 O7 109.22(6) . . ?
O10 La1 O7 75.06(6) . . ?
O3 La1 O6 124.56(6) . . ?
O2 La1 O6 151.36(6) . . ?
O12 La1 O6 73.25(7) . . ?
O5 La1 O6 134.37(7) 1_565 . ?
O9 La1 O6 72.24(7) . . ?
O10 La1 O6 69.25(7) . . ?
O7 La1 O6 47.10(6) . . ?
O3 La1 O1 124.84(5) . . ?
O2 La1 O1 60.01(5) . . ?
O12 La1 O1 100.18(6) . . ?
O5 La1 O1 70.72(6) 1_565 . ?
O9 La1 O1 122.19(6) . . ?
O10 La1 O1 76.48(5) . . ?
O7 La1 O1 64.10(5) . . ?
O6 La1 O1 108.11(6) . . ?
O3 La1 O4 57.81(5) . . ?
O2 La1 O4 120.30(5) . . ?
O12 La1 O4 71.95(6) . . ?
O5 La1 O4 117.51(6) 1_565 . ?
O9 La1 O4 64.04(6) . . ?
O10 La1 O4 107.46(5) . . ?
O7 La1 O4 109.37(5) . . ?
O6 La1 O4 67.49(6) . . ?
O1 La1 O4 171.68(6) . . ?
O3 La1 N5 112.42(6) . . ?
O2 La1 N5 134.62(6) . . ?
O12 La1 N5 142.28(7) . . ?
O5 La1 N5 65.41(6) 1_565 . ?
O9 La1 N5 24.42(6) . . ?
O10 La1 N5 24.33(6) . . ?
O7 La1 N5 93.08(6) . . ?
O6 La1 N5 70.02(7) . . ?
O1 La1 N5 98.99(6) . . ?
O4 La1 N5 86.25(6) . . ?
O3 La1 Zn1 34.28(4) . . ?
O2 La1 Zn1 32.85(4) . . ?
O12 La1 Zn1 73.75(5) . . ?
O5 La1 Zn1 80.36(4) 1_565 . ?
O9 La1 Zn1 121.47(5) . . ?
O10 La1 Zn1 146.59(4) . . ?
O7 La1 Zn1 128.76(4) . . ?
O6 La1 Zn1 143.43(5) . . ?
O1 La1 Zn1 92.82(3) . . ?
O4 La1 Zn1 87.61(4) . . ?
N5 La1 Zn1 137.13(5) . . ?
C8 N1 C9 122.0(2) . . ?
C8 N1 Zn1 127.58(18) . . ?
C9 N1 Zn1 110.26(19) . . ?
C11 N2 C10 121.0(2) . . ?
C11 N2 Zn1 123.6(2) . . ?
C10 N2 Zn1 114.37(19) . . ?
C19 N3 Zn1 172.1(2) . . ?
O8 N4 O6 122.8(3) . . ?
O8 N4 O7 120.4(3) . . ?
O6 N4 O7 116.8(2) . . ?
O11 N5 O10 120.9(3) . . ?
O11 N5 O9 121.1(2) . . ?
O10 N5 O9 117.9(2) . . ?
O11 N5 La1 174.6(2) . . ?
O10 N5 La1 59.97(13) . . ?
O9 N5 La1 58.18(12) . . ?
C2 O1 C1 115.7(2) . . ?
C2 O1 La1 118.88(13) . . ?
C1 O1 La1 123.38(16) . . ?
C7 O2 Zn1 126.69(14) . . ?
C7 O2 La1 126.52(14) . . ?
Zn1 O2 La1 105.18(6) . . ?
C17 O3 Zn1 119.56(15) . . ?
C17 O3 La1 132.16(15) . . ?
Zn1 O3 La1 104.00(6) . . ?
C16 O4 C18 115.8(2) . . ?
C16 O4 La1 117.05(15) . . ?
C18 O4 La1 127.05(16) . . ?
C19 O5 La1 147.52(17) . 1_545 ?
N4 O6 La1 97.30(15) . . ?
N4 O7 La1 97.61(14) . . ?
N5 O9 La1 97.40(14) . . ?
N5 O10 La1 95.70(15) . . ?
La1 O12 H12A 128.6 . . ?
La1 O12 H12B 116.9 . . ?
H12A O12 H12B 114.5 . . ?
N3 Zn1 O2 113.10(9) . . ?
N3 Zn1 N1 111.13(10) . . ?
O2 Zn1 N1 90.39(8) . . ?
N3 Zn1 O3 102.08(9) . . ?
O2 Zn1 O3 81.78(6) . . ?
N1 Zn1 O3 146.26(8) . . ?
N3 Zn1 N2 105.42(10) . . ?
O2 Zn1 N2 141.27(8) . . ?
N1 Zn1 N2 79.23(9) . . ?
O3 Zn1 N2 86.56(8) . . ?
N3 Zn1 La1 103.74(7) . . ?
O2 Zn1 La1 41.98(4) . . ?
N1 Zn1 La1 129.82(6) . . ?
O3 Zn1 La1 41.72(4) . . ?
N2 Zn1 La1 124.76(7) . . ?

loop_
_geom_bond_atom_site_label_1
_geom_bond_atom_site_label_2
_geom_bond_distance
_geom_bond_site_symmetry_2
_geom_bond_publ_flag
C1 O1 1.435(3) . ?
C1 H1A 0.9600 . ?
C1 H1B 0.9600 . ?
C1 H1C 0.9600 . ?
C2 C3 1.376(3) . ?
C2 O1 1.386(3) . ?
C2 C7 1.411(3) . ?
C3 C4 1.386(4) . ?
C3 H3A 0.9300 . ?
C4 C5 1.359(4) . ?
C4 H4A 0.9300 . ?
C5 C6 1.409(4) . ?
C5 H5A 0.9300 . ?
C6 C7 1.415(3) . ?
C6 C8 1.450(4) . ?
C7 O2 1.334(3) . ?
C8 N1 1.273(3) . ?
C8 H8A 0.9300 . ?
C9 N1 1.461(3) . ?
C9 C10 1.516(4) . ?
C9 H9A 0.9700 . ?
C9 H9B 0.9700 . ?
C10 N2 1.466(4) . ?
C10 H10A 0.9700 . ?
C10 H10B 0.9700 . ?
C11 N2 1.265(4) . ?
C11 C12 1.446(4) . ?
C11 H11A 0.9300 . ?
C12 C13 1.414(4) . ?
C12 C17 1.415(4) . ?
C13 C14 1.360(5) . ?
C13 H13A 0.9300 . ?
C14 C15 1.391(4) . ?
C14 H14A 0.9300 . ?
C15 C16 1.379(4) . ?
C15 H15A 0.9300 . ?
C16 O4 1.380(3) . ?
C16 C17 1.401(4) . ?
C17 O3 1.337(3) . ?
C18 O4 1.441(3) . ?
C18 H18A 0.9600 . ?
C18 H18B 0.9600 . ?
C18 H18C 0.9600 . ?
C19 N3 1.141(3) . ?
C19 O5 1.213(3) . ?
La1 O3 2.4483(16) . ?
La1 O2 2.4737(15) . ?
La1 O12 2.4937(19) . ?
La1 O5 2.5769(18) 1_565 ?
La1 O9 2.6028(18) . ?
La1 O10 2.6430(19) . ?
La1 O7 2.6725(18) . ?
La1 O6 2.682(2) . ?
La1 O1 2.6835(16) . ?
La1 O4 2.8533(17) . ?
La1 N5 3.038(2) . ?
La1 Zn1 3.5697(3) . ?
N1 Zn1 2.043(2) . ?
N2 Zn1 2.081(2) . ?
N3 Zn1 1.968(2) . ?
N4 O8 1.216(3) . ?
N4 O6 1.253(3) . ?
N4 O7 1.259(3) . ?
N5 O11 1.223(3) . ?
N5 O10 1.258(3) . ?
N5 O9 1.266(3) . ?
O2 Zn1 2.0063(16) . ?
O3 Zn1 2.0723(17) . ?
O5 La1 2.5769(18) 1_545 ?
O12 H12A 0.7948 . ?
O12 H12B 0.7810 . ?
